data_1563653
loop_
_publ_author_name
'Palasyuk, Olena'
'Palasyuk, Andriy'
'Maggard, Paul A.'

_publ_section_title
;
 Syntheses, optical properties and electronic structures of copper(I)
 tantalates: Cu5Ta11O30 and Cu3Ta7O19
;
_journal_issue 4
_journal_name_full 'Journal of Solid State Chemistry'
_journal_page_first 814
_journal_page_last 822
_journal_paper_doi 10.1016/j.jssc.2010.01.030
_journal_volume 183
_journal_year 2010
_chemical_formula_sum 'Cu5 O30 Ta11'
_chemical_formula_weight 2788.15
_space_group_IT_number 190
_space_group_name_Hall 'P -6c -2c'
_space_group_name_H-M_alt 'P -6 2 c'
_symmetry_cell_setting hexagonal
_symmetry_space_group_name_H-M 'P -6 2 c'
_atom_sites_solution_primary direct
_atom_sites_solution_secondary difmap
_cell_angle_alpha 90.00
_cell_angle_beta 90.00
_cell_angle_gamma 120.00
_cell_formula_units_Z 2
_cell_length_a 6.22520(10)
_cell_length_b 6.22520(10)
_cell_length_c 32.5155(10)
_cell_measurement_reflns_used 33070
_cell_measurement_temperature 173(2)
_cell_measurement_theta_max 38.51
_cell_measurement_theta_min 2.51
_cell_volume 1091.26(4)
_computing_cell_refinement 'Bruker APEX'
_computing_data_collection 'Bruker APEX'
_computing_data_reduction 'Bruker SAINT'
_computing_molecular_graphics 'Bruker SHELXTL'
_computing_structure_refinement 'SHELXL-97 (Sheldrick, 1997)'
_computing_structure_solution 'SHELXS-97 (Sheldrick, 1990)'
_diffrn_ambient_temperature 173(2)
_diffrn_measured_fraction_theta_full 0.979
_diffrn_measured_fraction_theta_max 0.989
_diffrn_measurement_device_type 'CCD area detector'
_diffrn_measurement_method 'phi and omega scans'
_diffrn_radiation_monochromator graphite
_diffrn_radiation_source 'fine-focus sealed tube'
_diffrn_radiation_type MoK\a
_diffrn_radiation_wavelength 0.71073
_diffrn_reflns_av_R_equivalents 0.0741
_diffrn_reflns_av_sigmaI/netI 0.0342
_diffrn_reflns_limit_h_max 10
_diffrn_reflns_limit_h_min -10
_diffrn_reflns_limit_k_max 10
_diffrn_reflns_limit_k_min -10
_diffrn_reflns_limit_l_max 55
_diffrn_reflns_limit_l_min -56
_diffrn_reflns_number 33070
_diffrn_reflns_theta_full 38.51
_diffrn_reflns_theta_max 38.51
_diffrn_reflns_theta_min 2.51
_exptl_absorpt_coefficient_mu 59.761
_exptl_absorpt_correction_T_max 0.4143
_exptl_absorpt_correction_T_min 0.1526
_exptl_absorpt_correction_type empirical
_exptl_crystal_colour yellow
_exptl_crystal_density_diffrn 8.485
_exptl_crystal_density_method 'not measured'
_exptl_crystal_description irregular
_exptl_crystal_F_000 2376
_exptl_crystal_size_max 0.08
_exptl_crystal_size_mid 0.06
_exptl_crystal_size_min 0.04
_refine_diff_density_max 3.380
_refine_diff_density_min -2.594
_refine_diff_density_rms 0.470
_refine_ls_abs_structure_details 'Flack H D (1983), Acta Cryst. A39, 876-881'
_refine_ls_abs_structure_Flack 0.00(2)
_refine_ls_extinction_coef 0.00143(4)
_refine_ls_extinction_expression Fc^*^=kFc[1+0.001xFc^2^\l^3^/sin(2\q)]^-1/4^
_refine_ls_extinction_method SHELXL
_refine_ls_goodness_of_fit_ref 1.096
_refine_ls_matrix_type full
_refine_ls_number_parameters 75
_refine_ls_number_reflns 2015
_refine_ls_number_restraints 0
_refine_ls_restrained_S_all 1.096
_refine_ls_R_factor_all 0.0404
_refine_ls_R_factor_gt 0.0269
_refine_ls_shift/su_max 0.038
_refine_ls_shift/su_mean 0.002
_refine_ls_structure_factor_coef Fsqd
_refine_ls_weighting_details 'calc w=1/[\s^2^(Fo^2^)+(0.0165P)^2^+6.9114P] where P=(Fo^2^+2Fc^2^)/3'
_refine_ls_weighting_scheme calc
_refine_ls_wR_factor_gt 0.0488
_refine_ls_wR_factor_ref 0.0518
_reflns_number_gt 1618
_reflns_number_total 2015
_reflns_threshold_expression >2sigma(I)
_cod_data_source_file JSSC-2010-183-814.cif
_cod_data_source_block Cu5Ta11O30
_cod_original_sg_symbol_H-M P-62c
_cod_database_code 1563653

loop_
_symmetry_equiv_pos_as_xyz
'x, y, z'
'-y, x-y, z'
'-x+y, -x, z'
'x, y, -z+1/2'
'-y, x-y, -z+1/2'
'-x+y, -x, -z+1/2'
'y, x, -z'
'x-y, -y, -z'
'-x, -x+y, -z'
'y, x, z+1/2'
'x-y, -y, z+1/2'
'-x, -x+y, z+1/2'

loop_
_atom_site_label
_atom_site_type_symbol
_atom_site_fract_x
_atom_site_fract_y
_atom_site_fract_z
_atom_site_U_iso_or_equiv
_atom_site_adp_type
_atom_site_occupancy
_atom_site_symmetry_multiplicity
_atom_site_calc_flag
_atom_site_refinement_flags
_atom_site_disorder_assembly
_atom_site_disorder_group
Ta1 Ta 0.36267(6) 0.0000 0.0000 0.00499(7) Uani 1 2 d S . .
Ta2 Ta 0.66891(5) 0.97148(5) 0.192011(8) 0.00703(6) Uani 1 1 d . . .
Ta3 Ta 0.3333 0.6667 0.097151(15) 0.01166(10) Uani 1 3 d S . .
Cu Cu 0.3337(3) 0.1637(2) 0.09518(3) 0.01201(19) Uani 0.83 1 d P . .
O1 O 0.7517(13) 0.0000 0.0000 0.0101(13) Uani 1 2 d S . .
O2 O 0.3333 0.6667 0.9893(3) 0.0051(14) Uani 1 3 d S . .
O3 O 0.3699(10) 0.9418(9) 0.05957(13) 0.0076(10) Uani 1 1 d . . .
O4 O 0.4170(11) 0.0839(11) 0.19012(15) 0.0122(11) Uani 1 1 d . . .
O5 O 0.3333 0.6667 0.1961(2) 0.0093(17) Uani 1 3 d S . .
O6 O 0.0000 0.0000 0.1808(2) 0.0061(14) Uani 1 3 d S . .
O7 O 0.6977(12) 0.9607(13) 0.2500 0.0072(13) Uani 1 2 d S . .
O8 O 0.6107(9) 0.9115(9) 0.13005(13) 0.0065(9) Uani 1 1 d . . .

loop_
_atom_site_aniso_label
_atom_site_aniso_U_11
_atom_site_aniso_U_22
_atom_site_aniso_U_33
_atom_site_aniso_U_23
_atom_site_aniso_U_13
_atom_site_aniso_U_12
Ta1 0.00647(12) 0.00416(16) 0.00355(14) -0.00015(12) -0.00007(6) 0.00208(8)
Ta2 0.00502(12) 0.01206(13) 0.00359(9) -0.00063(8) 0.00009(8) 0.00395(11)
Ta3 0.01595(15) 0.01595(15) 0.00308(16) 0.000 0.000 0.00797(8)
Cu 0.0191(5) 0.0130(5) 0.0073(4) -0.0033(4) 0.0008(4) 0.0106(4)
O1 0.013(3) 0.007(3) 0.008(3) -0.002(3) -0.0011(15) 0.0034(15)
O2 0.005(2) 0.005(2) 0.006(3) 0.000 0.000 0.0023(11)
O3 0.015(3) 0.010(2) 0.0024(19) 0.0017(15) -0.0004(16) 0.009(2)
O4 0.017(3) 0.016(3) 0.010(2) -0.0010(19) 0.002(2) 0.013(3)
O5 0.014(3) 0.014(3) 0.005(3) 0.000 0.000 0.0070(14)
O6 0.007(2) 0.007(2) 0.005(3) 0.000 0.000 0.0033(11)
O7 0.006(3) 0.012(4) 0.003(2) 0.000 0.000 0.005(3)
O8 0.008(2) 0.007(2) 0.0020(17) -0.0009(15) -0.0001(14) 0.0022(17)

loop_
_atom_type_symbol
_atom_type_description
_atom_type_scat_dispersion_real
_atom_type_scat_dispersion_imag
_atom_type_scat_source
O O 0.0106 0.0060 'International Tables Vol C Tables 4.2.6.8 and 6.1.1.4'
Cu Cu 0.3201 1.2651 'International Tables Vol C Tables 4.2.6.8 and 6.1.1.4'
Ta Ta -0.7052 6.5227 'International Tables Vol C Tables 4.2.6.8 and 6.1.1.4'

loop_
_geom_angle_atom_site_label_1
_geom_angle_atom_site_label_2
_geom_angle_atom_site_label_3
_geom_angle
_geom_angle_site_symmetry_1
_geom_angle_site_symmetry_3
O3 Ta1 O3 166.9(3) 1_545 8_665
O3 Ta1 O1 88.77(16) 1_545 2_545
O3 Ta1 O1 101.03(15) 8_665 2_545
O3 Ta1 O1 101.03(15) 1_545 3_665
O3 Ta1 O1 88.77(16) 8_665 3_665
O1 Ta1 O1 84.1(4) 2_545 3_665
O3 Ta1 O2 88.8(3) 1_545 1_544
O3 Ta1 O2 85.6(3) 8_665 1_544
O1 Ta1 O2 73.7(2) 2_545 1_544
O1 Ta1 O2 155.5(2) 3_665 1_544
O3 Ta1 O2 85.6(3) 1_545 7_556
O3 Ta1 O2 88.8(3) 8_665 7_556
O1 Ta1 O2 155.5(2) 2_545 7_556
O1 Ta1 O2 73.7(2) 3_665 7_556
O2 Ta1 O2 129.93(4) 1_544 7_556
O3 Ta1 O1 83.43(15) 1_545 .
O3 Ta1 O1 83.43(15) 8_665 .
O1 Ta1 O1 138.0(2) 2_545 .
O1 Ta1 O1 138.0(2) 3_665 .
O2 Ta1 O1 64.97(2) 1_544 .
O2 Ta1 O1 64.97(2) 7_556 .
O7 Ta2 O4 92.1(3) . 2_665
O7 Ta2 O5 88.4(3) . .
O4 Ta2 O5 157.15(18) 2_665 .
O7 Ta2 O6 94.2(3) . 1_665
O4 Ta2 O6 73.53(18) 2_665 1_665
O5 Ta2 O6 129.22(4) . 1_665
O7 Ta2 O4 98.4(3) . 1_565
O4 Ta2 O4 84.4(4) 2_665 1_565
O5 Ta2 O4 72.95(18) . 1_565
O6 Ta2 O4 154.94(19) 1_665 1_565
O7 Ta2 O8 169.1(3) . .
O4 Ta2 O8 98.1(2) 2_665 .
O5 Ta2 O8 83.5(3) . .
O6 Ta2 O8 85.3(3) 1_665 .
O4 Ta2 O8 86.30(19) 1_565 .
O7 Ta2 O4 86.7(2) . 3_665
O4 Ta2 O4 138.2(2) 2_665 3_665
O5 Ta2 O4 64.67(14) . 3_665
O6 Ta2 O4 64.88(14) 1_665 3_665
O4 Ta2 O4 137.2(2) 1_565 3_665
O8 Ta2 O4 83.14(19) . 3_665
O8 Ta3 O8 92.89(18) 2_665 .
O8 Ta3 O8 92.89(18) 2_665 3_565
O8 Ta3 O8 92.89(18) . 3_565
O8 Ta3 O3 89.4(2) 2_665 2_665
O8 Ta3 O3 175.95(19) . 2_665
O8 Ta3 O3 90.4(2) 3_565 2_665
O8 Ta3 O3 90.4(2) 2_665 .
O8 Ta3 O3 89.4(2) . .
O8 Ta3 O3 175.95(19) 3_565 .
O3 Ta3 O3 87.26(19) 2_665 .
O8 Ta3 O3 175.95(19) 2_665 3_565
O8 Ta3 O3 90.4(2) . 3_565
O8 Ta3 O3 89.4(2) 3_565 3_565
O3 Ta3 O3 87.26(19) 2_665 3_565
O3 Ta3 O3 87.26(19) . 3_565
O8 Ta3 Cu 61.21(14) 2_665 1_565
O8 Ta3 Cu 70.88(15) . 1_565
O8 Ta3 Cu 147.48(13) 3_565 1_565
O3 Ta3 Cu 107.40(15) 2_665 1_565
O3 Ta3 Cu 36.56(13) . 1_565
O3 Ta3 Cu 117.81(15) 3_565 1_565
O8 Ta3 Cu 70.88(15) 2_665 2
O8 Ta3 Cu 147.48(13) . 2
O8 Ta3 Cu 61.21(14) 3_565 2
O3 Ta3 Cu 36.56(13) 2_665 2
O3 Ta3 Cu 117.81(15) . 2
O3 Ta3 Cu 107.40(15) 3_565 2
Cu Ta3 Cu 119.957(2) 1_565 2
O8 Ta3 Cu 147.48(13) 2_665 3_665
O8 Ta3 Cu 61.21(14) . 3_665
O8 Ta3 Cu 70.88(15) 3_565 3_665
O3 Ta3 Cu 117.81(15) 2_665 3_665
O3 Ta3 Cu 107.40(15) . 3_665
O3 Ta3 Cu 36.56(13) 3_565 3_665
Cu Ta3 Cu 119.957(2) 1_565 3_665
Cu Ta3 Cu 119.957(2) 2 3_665
O8 Ta3 Cu 34.86(13) 2_665 3_565
O8 Ta3 Cu 120.34(14) . 3_565
O8 Ta3 Cu 110.43(15) 3_565 3_565
O3 Ta3 Cu 60.50(15) 2_665 3_565
O3 Ta3 Cu 71.16(15) . 3_565
O3 Ta3 Cu 141.09(13) 3_565 3_565
Cu Ta3 Cu 60.07(5) 1_565 3_565
Cu Ta3 Cu 59.91(5) 2 3_565
Cu Ta3 Cu 177.63(4) 3_665 3_565
O8 Ta3 Cu 110.43(15) 2_665 2_665
O8 Ta3 Cu 34.86(13) . 2_665
O8 Ta3 Cu 120.34(14) 3_565 2_665
O3 Ta3 Cu 141.09(13) 2_665 2_665
O3 Ta3 Cu 60.50(15) . 2_665
O3 Ta3 Cu 71.16(15) 3_565 2_665
Cu Ta3 Cu 59.91(5) 1_565 2_665
Cu Ta3 Cu 177.63(4) 2 2_665
Cu Ta3 Cu 60.07(5) 3_665 2_665
Cu Ta3 Cu 119.958(2) 3_565 2_665
O8 Ta3 Cu 120.34(14) 2_665 .
O8 Ta3 Cu 110.43(15) . .
O8 Ta3 Cu 34.86(13) 3_565 .
O3 Ta3 Cu 71.16(15) 2_665 .
O3 Ta3 Cu 141.09(13) . .
O3 Ta3 Cu 60.50(15) 3_565 .
Cu Ta3 Cu 177.63(4) 1_565 .
Cu Ta3 Cu 60.07(5) 2 .
Cu Ta3 Cu 59.91(5) 3_665 .
Cu Ta3 Cu 119.958(2) 3_565 .
Cu Ta3 Cu 119.958(2) 2_665 .
O8 Cu O3 179.0(2) 3_565 1_545
O8 Cu Ta3 141.52(15) 3_565 1_545
O3 Cu Ta3 39.34(14) 1_545 1_545
O8 Cu Ta3 36.13(14) 3_565 .
O3 Cu Ta3 143.00(15) 1_545 .
Ta3 Cu Ta3 177.63(4) 1_545 .
Ta1 O1 Ta1 155.9(4) 2_655 3_655
Ta1 O1 Ta1 102.0(2) 2_655 .
Ta1 O1 Ta1 102.0(2) 3_655 .
Ta1 O2 Ta1 117.09(13) 1_566 2_556
Ta1 O2 Ta1 117.09(13) 1_566 3_666
Ta1 O2 Ta1 117.09(13) 2_556 3_666
Cu O3 Ta1 116.3(3) 1_565 1_565
Cu O3 Ta3 104.10(19) 1_565 .
Ta1 O3 Ta3 138.1(3) 1_565 .
Ta2 O4 Ta2 155.3(3) 3_565 1_545
Ta2 O4 Ta2 101.6(2) 3_565 2_655
Ta2 O4 Ta2 102.7(2) 1_545 2_655
Ta2 O5 Ta2 119.57(5) 2_665 .
Ta2 O5 Ta2 119.57(5) 2_665 3_565
Ta2 O5 Ta2 119.57(5) . 3_565
Ta2 O6 Ta2 116.78(13) 3_565 2_655
Ta2 O6 Ta2 116.78(13) 3_565 1_445
Ta2 O6 Ta2 116.78(13) 2_655 1_445
Ta2 O7 Ta2 166.7(4) . 4
Cu O8 Ta3 109.0(2) 2_665 .
Cu O8 Ta2 116.5(2) 2_665 .
Ta3 O8 Ta2 133.4(2) . .

loop_
_geom_bond_atom_site_label_1
_geom_bond_atom_site_label_2
_geom_bond_distance
_geom_bond_site_symmetry_2
Ta1 O3 1.975(4) 1_545
Ta1 O3 1.975(4) 8_665
Ta1 O1 1.999(3) 2_545
Ta1 O1 1.999(3) 3_665
Ta1 O2 2.0203(15) 1_544
Ta1 O2 2.0203(15) 7_556
Ta1 O1 2.422(8) .
Ta2 O7 1.8984(9) .
Ta2 O4 1.994(6) 2_665
Ta2 O5 2.0046(6) .
Ta2 O6 2.0117(15) 1_665
Ta2 O4 2.012(6) 1_565
Ta2 O8 2.048(4) .
Ta2 O4 2.413(6) 3_665
Ta3 O8 1.954(5) 2_665
Ta3 O8 1.954(5) .
Ta3 O8 1.954(5) 3_565
Ta3 O3 2.022(5) 2_665
Ta3 O3 2.022(5) .
Ta3 O3 2.022(5) 3_565
Ta3 Cu 3.0938(12) 1_565
Ta3 Cu 3.0938(12) 2
Ta3 Cu 3.0938(12) 3_665
Ta3 Cu 3.1327(12) 3_565
Ta3 Cu 3.1327(12) 2_665
Ta3 Cu 3.1327(12) .
Cu O8 1.894(5) 3_565
Cu O3 1.900(5) 1_545
Cu Ta3 3.0938(12) 1_545
O1 Ta1 1.999(3) 2_655
O1 Ta1 1.999(3) 3_655
O2 Ta1 2.0203(15) 1_566
O2 Ta1 2.0203(15) 2_556
O2 Ta1 2.0203(15) 3_666
O3 Cu 1.900(5) 1_565
O3 Ta1 1.975(4) 1_565
O4 Ta2 1.994(6) 3_565
O4 Ta2 2.012(6) 1_545
O4 Ta2 2.413(6) 2_655
O5 Ta2 2.0046(6) 2_665
O5 Ta2 2.0046(6) 3_565
O6 Ta2 2.0117(14) 3_565
O6 Ta2 2.0117(14) 2_655
O6 Ta2 2.0117(14) 1_445
O7 Ta2 1.8984(9) 4
O8 Cu 1.894(5) 2_665
